data_1560895
loop_
_publ_author_name
'Cramer, Alisha J.'
'Cole, Jacqueline M.'

_publ_section_title
;
 Host-guest prospects of neodymium and gadolinium ultraphosphate
 frameworks for nuclear waste storage: Multi-temperature topological
 analysis of nanoporous cages in RP5O14
;
_journal_name_full 'Journal of Solid State Chemistry'
_journal_page_first 250
_journal_page_last 257
_journal_paper_doi 10.1016/j.jssc.2018.07.020
_journal_volume 266
_journal_year 2018
_chemical_formula_sum 'Gd O14 P5'
_chemical_formula_weight 536.10
_space_group_IT_number 14
_space_group_name_Hall '-P 2ybc'
_space_group_name_H-M_alt 'P 1 21/c 1'
_symmetry_cell_setting monoclinic
_symmetry_space_group_name_H-M 'P 1 21/c 1'
_atom_sites_solution_hydrogens none
_atom_sites_solution_primary direct
_atom_sites_solution_secondary difmap
_audit_creation_method SHELXL-97
_cell_angle_alpha 90.00
_cell_angle_beta 90.00(3)
_cell_angle_gamma 90.00
_cell_formula_units_Z 4
_cell_length_a 8.7100(17)
_cell_length_b 8.9270(18)
_cell_length_c 12.962(3)
_cell_measurement_reflns_used 512
_cell_measurement_temperature 390(2)
_cell_measurement_theta_max 28.28
_cell_measurement_theta_min 2.0
_cell_volume 1007.8(4)
_computing_cell_refinement
;
Rigaku CrystalClear-SM Expert 2.0
;
_computing_data_collection 'Rigaku CrystalClear-SM Expert 2.0'
_computing_data_reduction
;
Rigaku CrystalClear-SM Expert 2.0
;
_computing_molecular_graphics
;
SHELXTL-PLUS (Sheldrick, 1995)
;
_computing_publication_material 'SHELXL-97 (Sheldrick, 1997)'
_computing_structure_refinement 'SHELXL-97 (Sheldrick, 1997)'
_computing_structure_solution 'SHELXS-97 (Sheldrick, 1990)'
_diffrn_ambient_temperature 390(2)
_diffrn_measured_fraction_theta_full 0.647
_diffrn_measured_fraction_theta_max 0.647
_diffrn_measurement_device_type 'Rigaku Saturn 724+ CCD'
_diffrn_measurement_method '\w scans'
_diffrn_radiation_monochromator graphite
_diffrn_radiation_source 'fine-focus sealed tube'
_diffrn_radiation_type MoK\a
_diffrn_radiation_wavelength 0.71073
_diffrn_reflns_av_R_equivalents 0.0338
_diffrn_reflns_av_sigmaI/netI 0.0189
_diffrn_reflns_limit_h_max 7
_diffrn_reflns_limit_h_min -11
_diffrn_reflns_limit_k_max 12
_diffrn_reflns_limit_k_min -6
_diffrn_reflns_limit_l_max 17
_diffrn_reflns_limit_l_min -17
_diffrn_reflns_number 3018
_diffrn_reflns_theta_full 30.67
_diffrn_reflns_theta_max 30.67
_diffrn_reflns_theta_min 1.57
_diffrn_standards_decay_% 0
_diffrn_standards_interval_count 0
_diffrn_standards_interval_time 0
_diffrn_standards_number 0
_exptl_absorpt_coefficient_mu 7.463
_exptl_absorpt_correction_T_max 0.105
_exptl_absorpt_correction_T_min 0.069
_exptl_absorpt_correction_type empirical
_exptl_absorpt_process_details
;
T. Higashi, ABSCOR, empirical absorption correction
;
_exptl_crystal_colour colourless
_exptl_crystal_density_diffrn 3.533
_exptl_crystal_density_method 'not measured'
_exptl_crystal_description block
_exptl_crystal_F_000 1004
_exptl_crystal_size_max 0.4
_exptl_crystal_size_mid 0.4
_exptl_crystal_size_min 0.3
_refine_diff_density_max 1.479
_refine_diff_density_min -1.024
_refine_diff_density_rms 0.232
_refine_ls_extinction_coef 0.0184(13)
_refine_ls_extinction_expression Fc^*^=kFc[1+0.001xFc^2^\l^3^/sin(2\q)]^-1/4^
_refine_ls_extinction_method SHELXL
_refine_ls_goodness_of_fit_ref 1.141
_refine_ls_hydrogen_treatment none
_refine_ls_matrix_type full
_refine_ls_number_parameters 183
_refine_ls_number_reflns 2025
_refine_ls_number_restraints 0
_refine_ls_restrained_S_all 1.141
_refine_ls_R_factor_all 0.0382
_refine_ls_R_factor_gt 0.0379
_refine_ls_shift/su_max 0.001
_refine_ls_shift/su_mean 0.000
_refine_ls_structure_factor_coef Fsqd
_refine_ls_weighting_details 'calc w=1/[\s^2^(Fo^2^)+(0.0670P)^2^+3.5105P] where P=(Fo^2^+2Fc^2^)/3'
_refine_ls_weighting_scheme calc
_refine_ls_wR_factor_gt 0.1038
_refine_ls_wR_factor_ref 0.1042
_reflns_number_gt 1991
_reflns_number_total 2025
_reflns_threshold_expression >2sigma(I)
_cod_data_source_file 2gd390i2-2b.cif
_cod_data_source_block 2gd390i2-2b
_cod_original_cell_volume 1007.8(3)
_cod_original_sg_symbol_H-M P2(1)/c
_cod_database_code 1560895

loop_
_symmetry_equiv_pos_as_xyz
'x, y, z'
'-x, y+1/2, -z+1/2'
'-x, -y, -z'
'x, -y-1/2, z-1/2'

loop_
_atom_site_label
_atom_site_type_symbol
_atom_site_fract_x
_atom_site_fract_y
_atom_site_fract_z
_atom_site_U_iso_or_equiv
_atom_site_adp_type
_atom_site_occupancy
_atom_site_symmetry_multiplicity
_atom_site_calc_flag
_atom_site_refinement_flags
_atom_site_disorder_assembly
_atom_site_disorder_group
Gd1 Gd 0.22290(3) 0.19001(2) 0.00080(2) 0.00916(16) Uani 1 1 d . . .
P1 P 0.2689(2) 0.55043(16) -0.16456(11) 0.0090(3) Uani 1 1 d . . .
P2 P 0.2578(2) 0.54766(16) 0.16528(11) 0.0101(3) Uani 1 1 d . . .
P3 P 0.18493(16) 0.75504(14) -0.00017(12) 0.0099(3) Uani 1 1 d . . .
P4 P 0.4962(2) 0.49796(19) 0.32781(10) 0.0094(3) Uani 1 1 d . . .
P5 P -0.0050(2) 0.0036(2) 0.79771(10) 0.0109(3) Uani 1 1 d . . .
O1 O 0.2811(9) 0.6896(5) 0.0970(4) 0.0151(10) Uani 1 1 d . . .
O2 O 0.2898(9) 0.6874(5) -0.0912(4) 0.0165(11) Uani 1 1 d . . .
O3 O 0.2712(8) 0.4042(5) -0.1147(4) 0.0224(10) Uani 1 1 d . . .
O4 O 0.2745(8) 0.4041(6) 0.1116(4) 0.0232(10) Uani 1 1 d . . .
O5 O -0.0314(6) 0.3128(4) 0.0030(5) 0.0174(9) Uani 1 1 d . . .
O6 O 0.3753(7) 0.5812(5) 0.2533(4) 0.0178(10) Uani 1 1 d . . .
O7 O 0.4189(6) 0.1213(6) -0.1144(4) 0.0175(10) Uani 1 1 d . . .
O8 O 0.2098(6) 0.9172(5) 0.0000(4) 0.0213(9) Uani 1 1 d . . .
O9 O 0.3998(7) 0.9157(6) 0.2584(4) 0.0199(10) Uani 1 1 d . . .
O10 O 0.0967(7) 0.9211(6) -0.2865(4) 0.0205(10) Uani 1 1 d . . .
O11 O 0.1224(7) 0.5939(5) -0.2252(4) 0.0200(10) Uani 1 1 d . . .
O12 O 0.5807(7) 0.6173(5) 0.3800(4) 0.0188(10) Uani 1 1 d . . .
O13 O -0.0882(7) -0.1159(6) 0.8514(4) 0.0194(10) Uani 1 1 d . . .
O14 O 0.0864(6) 0.1179(6) -0.1480(4) 0.0195(10) Uani 1 1 d . . .

loop_
_atom_site_aniso_label
_atom_site_aniso_U_11
_atom_site_aniso_U_22
_atom_site_aniso_U_33
_atom_site_aniso_U_23
_atom_site_aniso_U_13
_atom_site_aniso_U_12
Gd1 0.0084(2) 0.00888(19) 0.0102(2) -0.00021(8) 0.00012(16) 0.00005(7)
P1 0.0072(7) 0.0090(6) 0.0109(6) 0.0002(4) 0.0008(5) 0.0001(5)
P2 0.0094(8) 0.0102(6) 0.0106(6) 0.0007(5) -0.0005(5) 0.0000(5)
P3 0.0103(6) 0.0087(5) 0.0106(5) -0.0005(5) 0.0000(6) 0.0014(5)
P4 0.0067(6) 0.0114(5) 0.0101(5) 0.0003(5) -0.0002(6) -0.0004(4)
P5 0.0086(6) 0.0136(5) 0.0103(5) -0.0001(5) 0.0009(6) 0.0004(5)
O1 0.014(3) 0.019(2) 0.012(2) 0.0060(14) -0.002(2) -0.0073(17)
O2 0.017(3) 0.019(2) 0.014(2) -0.0073(14) 0.002(2) -0.0015(17)
O3 0.025(3) 0.0131(19) 0.029(2) 0.0084(18) 0.002(2) -0.001(2)
O4 0.029(3) 0.015(2) 0.025(2) -0.0076(18) -0.005(2) 0.003(2)
O5 0.013(2) 0.0170(18) 0.023(2) -0.0014(16) -0.002(3) 0.0016(13)
O6 0.021(3) 0.0127(18) 0.020(2) -0.0042(16) -0.0096(19) 0.0018(18)
O7 0.013(2) 0.021(2) 0.018(2) -0.0040(17) 0.0107(18) 0.0016(18)
O8 0.029(3) 0.0075(16) 0.028(2) 0.0000(17) 0.001(3) -0.0026(16)
O9 0.023(3) 0.017(2) 0.019(2) 0.0035(17) 0.0112(19) 0.001(2)
O10 0.012(2) 0.025(2) 0.024(2) -0.0114(18) 0.0048(19) -0.0024(19)
O11 0.018(3) 0.0124(19) 0.030(3) -0.0037(17) -0.013(2) 0.0051(19)
O12 0.018(3) 0.015(2) 0.023(2) -0.0034(17) -0.006(2) -0.0037(19)
O13 0.020(3) 0.021(2) 0.017(2) 0.0050(17) 0.0047(19) -0.003(2)
O14 0.017(3) 0.022(2) 0.019(2) -0.0055(17) -0.0079(19) -0.0045(19)

loop_
_atom_type_symbol
_atom_type_description
_atom_type_scat_dispersion_real
_atom_type_scat_dispersion_imag
_atom_type_scat_source
O O 0.0106 0.0060 'International Tables Vol C Tables 4.2.6.8 and 6.1.1.4'
P P 0.1023 0.0942 'International Tables Vol C Tables 4.2.6.8 and 6.1.1.4'
Gd Gd -0.1653 3.9035 'International Tables Vol C Tables 4.2.6.8 and 6.1.1.4'

loop_
_geom_angle_atom_site_label_1
_geom_angle_atom_site_label_2
_geom_angle_atom_site_label_3
_geom_angle
_geom_angle_site_symmetry_1
_geom_angle_site_symmetry_3
O13 Gd1 O7 144.1(2) 3_556 .
O13 Gd1 O14 109.87(16) 3_556 .
O7 Gd1 O14 77.0(2) . .
O13 Gd1 O12 75.7(2) 3_556 2_645
O7 Gd1 O12 79.64(16) . 2_645
O14 Gd1 O12 144.6(2) . 2_645
O13 Gd1 O4 80.31(19) 3_556 .
O7 Gd1 O4 116.5(2) . .
O14 Gd1 O4 142.33(19) . .
O12 Gd1 O4 72.54(18) 2_645 .
O13 Gd1 O8 72.41(18) 3_556 1_545
O7 Gd1 O8 76.74(18) . 1_545
O14 Gd1 O8 72.53(18) . 1_545
O12 Gd1 O8 76.43(18) 2_645 1_545
O4 Gd1 O8 142.74(18) . 1_545
O13 Gd1 O3 143.29(19) 3_556 .
O7 Gd1 O3 72.08(19) . .
O14 Gd1 O3 78.51(19) . .
O12 Gd1 O3 118.7(2) 2_645 .
O4 Gd1 O3 73.60(19) . .
O8 Gd1 O3 141.30(18) 1_545 .
O13 Gd1 O5 70.54(19) 3_556 .
O7 Gd1 O5 140.74(19) . .
O14 Gd1 O5 71.24(19) . .
O12 Gd1 O5 138.85(19) 2_645 .
O4 Gd1 O5 79.08(19) . .
O8 Gd1 O5 113.65(15) 1_545 .
O3 Gd1 O5 79.39(19) . .
O3 P1 O9 116.9(3) . 4_575
O3 P1 O11 117.5(4) . .
O9 P1 O11 103.4(3) 4_575 .
O3 P1 O2 115.5(3) . .
O9 P1 O2 98.9(3) 4_575 .
O11 P1 O2 102.1(3) . .
O4 P2 O1 115.4(3) . .
O4 P2 O10 115.8(4) . 4_576
O1 P2 O10 101.5(3) . 4_576
O4 P2 O6 116.7(3) . .
O1 P2 O6 100.0(3) . .
O10 P2 O6 105.2(3) 4_576 .
O8 P3 O5 122.9(3) . 3_565
O8 P3 O2 106.8(3) . .
O5 P3 O2 110.1(3) 3_565 .
O8 P3 O1 106.2(3) . .
O5 P3 O1 109.9(3) 3_565 .
O2 P3 O1 98.1(3) . .
O12 P4 O7 121.6(3) . 4_566
O12 P4 O6 105.7(3) . .
O7 P4 O6 110.0(3) 4_566 .
O12 P4 O9 111.7(3) . 2_645
O7 P4 O9 106.3(3) 4_566 2_645
O6 P4 O9 99.3(3) . 2_645
O13 P5 O14 123.0(3) . 1_556
O13 P5 O10 105.4(3) . 1_546
O14 P5 O10 110.3(3) 1_556 1_546
O13 P5 O11 109.2(3) . 2_545
O14 P5 O11 106.0(3) 1_556 2_545
O10 P5 O11 100.7(3) 1_546 2_545
P2 O1 P3 131.8(4) . .
P1 O2 P3 132.4(5) . .
P1 O3 Gd1 164.2(4) . .
P2 O4 Gd1 161.6(4) . .
P3 O5 Gd1 129.2(2) 3_565 .
P2 O6 P4 141.1(3) . .
P4 O7 Gd1 148.0(3) 4_565 .
P3 O8 Gd1 174.2(3) . 1_565
P1 O9 P4 140.5(4) 4_576 2_655
P2 O10 P5 134.0(4) 4_575 1_564
P1 O11 P5 134.1(3) . 2
P4 O12 Gd1 148.9(3) . 2_655
P5 O13 Gd1 147.4(3) . 3_556
P5 O14 Gd1 148.6(3) 1_554 .

loop_
_geom_bond_atom_site_label_1
_geom_bond_atom_site_label_2
_geom_bond_distance
_geom_bond_site_symmetry_2
Gd1 O13 2.342(5) 3_556
Gd1 O7 2.349(5) .
Gd1 O14 2.356(5) .
Gd1 O12 2.395(5) 2_645
Gd1 O4 2.433(5) .
Gd1 O8 2.438(5) 1_545
Gd1 O3 2.464(5) .
Gd1 O5 2.472(5) .
P1 O3 1.457(5) .
P1 O9 1.545(5) 4_575
P1 O11 1.548(5) .
P1 O2 1.559(5) .
P2 O4 1.465(5) .
P2 O1 1.559(4) .
P2 O10 1.561(6) 4_576
P2 O6 1.562(5) .
P3 O8 1.464(5) .
P3 O5 1.468(5) 3_565
P3 O2 1.610(6) .
P3 O1 1.622(6) .
P4 O12 1.461(5) .
P4 O7 1.466(5) 4_566
P4 O6 1.610(5) .
P4 O9 1.616(5) 2_645
P5 O13 1.465(5) .
P5 O14 1.473(5) 1_556
P5 O10 1.587(5) 1_546
P5 O11 1.606(5) 2_545
O5 P3 1.468(5) 3_565
O7 P4 1.466(5) 4_565
O8 Gd1 2.438(5) 1_565
O9 P1 1.545(5) 4_576
O9 P4 1.616(5) 2_655
O10 P2 1.561(6) 4_575
O10 P5 1.587(5) 1_564
O11 P5 1.606(5) 2
O12 Gd1 2.395(5) 2_655
O13 Gd1 2.342(5) 3_556
O14 P5 1.473(5) 1_554

_cod_database_fobs_code 1560895
